data_7111591
loop_
_publ_author_name
'Zhao, Wanxiang'
'Zhang, Junliang'

_publ_section_title
;
 Rhodium-catalyzed tandem nucleophilic addition/bicyclization of
 diyne-enones with alcohols: a modular entry to 2,3-fused bicyclic furans
;
_journal_issue 24
_journal_name_full 'Chemical Communications'
_journal_page_first 4384
_journal_page_last 4386
_journal_paper_doi 10.1039/c000883d
_journal_volume 46
_journal_year 2010
_chemical_formula_sum 'C33 H29 N O8'
_chemical_formula_weight 567.57
_chemical_name_systematic
;
?
;
_space_group_IT_number 2
_symmetry_cell_setting triclinic
_symmetry_space_group_name_Hall '-P 1'
_symmetry_space_group_name_H-M 'P -1'
_atom_sites_solution_hydrogens geom
_atom_sites_solution_primary direct
_atom_sites_solution_secondary difmap
_audit_creation_method SHELXL-97
_cell_angle_alpha 80.8370(10)
_cell_angle_beta 73.1060(10)
_cell_angle_gamma 63.5430(10)
_cell_formula_units_Z 2
_cell_length_a 10.1741(4)
_cell_length_b 10.9686(4)
_cell_length_c 14.9749(6)
_cell_measurement_temperature 296(2)
_cell_volume 1430.68(10)
_computing_structure_refinement 'SHELXL-97 (Sheldrick, 1997)'
_computing_structure_solution 'SHELXS-97 (Sheldrick, 1990)'
_diffrn_ambient_temperature 296(2)
_diffrn_measured_fraction_theta_full 0.993
_diffrn_measured_fraction_theta_max 0.993
_diffrn_radiation_monochromator graphite
_diffrn_radiation_source 'fine-focus sealed tube'
_diffrn_radiation_type MoK\a
_diffrn_radiation_wavelength 0.71073
_diffrn_reflns_av_R_equivalents 0.0318
_diffrn_reflns_av_sigmaI/netI 0.0337
_diffrn_reflns_limit_h_max 12
_diffrn_reflns_limit_h_min -11
_diffrn_reflns_limit_k_max 13
_diffrn_reflns_limit_k_min -13
_diffrn_reflns_limit_l_max 17
_diffrn_reflns_limit_l_min -17
_diffrn_reflns_number 16771
_diffrn_reflns_theta_full 25.01
_diffrn_reflns_theta_max 25.01
_diffrn_reflns_theta_min 1.42
_exptl_absorpt_coefficient_mu 0.095
_exptl_absorpt_correction_T_max 0.9897
_exptl_absorpt_correction_T_min 0.9685
_exptl_absorpt_correction_type multi-scan
_exptl_crystal_colour yello
_exptl_crystal_density_diffrn 1.318
_exptl_crystal_density_method 'not measured'
_exptl_crystal_description block
_exptl_crystal_F_000 596
_exptl_crystal_size_max 0.34
_exptl_crystal_size_mid 0.15
_exptl_crystal_size_min 0.11
_refine_diff_density_max 0.295
_refine_diff_density_min -0.215
_refine_diff_density_rms 0.034
_refine_ls_extinction_method none
_refine_ls_goodness_of_fit_ref 1.027
_refine_ls_hydrogen_treatment constr
_refine_ls_matrix_type full
_refine_ls_number_parameters 379
_refine_ls_number_reflns 5003
_refine_ls_number_restraints 0
_refine_ls_restrained_S_all 1.027
_refine_ls_R_factor_all 0.0804
_refine_ls_R_factor_gt 0.0502
_refine_ls_shift/su_max 0.000
_refine_ls_shift/su_mean 0.000
_refine_ls_structure_factor_coef Fsqd
_refine_ls_weighting_details 'calc w=1/[\s^2^(Fo^2^)+(0.0682P)^2^+0.4315P] where P=(Fo^2^+2Fc^2^)/3'
_refine_ls_weighting_scheme calc
_refine_ls_wR_factor_gt 0.1320
_refine_ls_wR_factor_ref 0.1528
_reflns_number_gt 3333
_reflns_number_total 5003
_reflns_threshold_expression >2sigma(I)
_cod_data_source_file c000883dsup1.cif
_cod_data_source_block z
_cod_depositor_comments
;
The following automatic conversions were performed:

'_symmetry_cell_setting' value 'Triclinic' changed to 'triclinic'
according to /home/saulius/struct/CIF-dictionaries/cif_core.dic
dictionary named 'cif_core.dic' version 2.4.2 from 2011-04-26.

Automatic conversion script
Id: cif_fix_values 1891 2012-01-12 08:04:46Z andrius 
;
_cod_original_sg_symbol_H-M P-1
_cod_database_code 7111591

loop_
_symmetry_equiv_pos_as_xyz
'x, y, z'
'-x, -y, -z'

loop_
_atom_site_label
_atom_site_type_symbol
_atom_site_fract_x
_atom_site_fract_y
_atom_site_fract_z
_atom_site_U_iso_or_equiv
_atom_site_adp_type
_atom_site_occupancy
_atom_site_symmetry_multiplicity
_atom_site_calc_flag
_atom_site_refinement_flags
O1 O 0.74596(17) 0.54453(16) 0.27974(12) 0.0568(4) Uani 1 1 d .
O2 O 0.25626(18) 0.76716(17) 0.43240(11) 0.0625(5) Uani 1 1 d .
O3 O 0.6188(3) 0.2340(3) 0.30980(19) 0.1351(11) Uani 1 1 d .
O4 O 0.4098(2) 0.31536(19) 0.26343(12) 0.0701(5) Uani 1 1 d .
O5 O 0.8085(3) 0.1842(3) 0.0697(2) 0.1551(14) Uani 1 1 d .
O6 O 0.5819(2) 0.25788(19) 0.05179(13) 0.0750(5) Uani 1 1 d .
O7 O -0.1931(3) 0.6411(2) 0.03403(18) 0.1024(8) Uani 1 1 d .
O8 O -0.3079(2) 0.8495(2) 0.07064(16) 0.0877(6) Uani 1 1 d .
N1 N -0.2026(3) 0.7376(3) 0.06970(15) 0.0641(6) Uani 1 1 d .
C1 C 0.3689(3) 0.9680(3) 0.23370(18) 0.0651(7) Uani 1 1 d .
H1A H 0.4722 0.9146 0.2129 0.078 Uiso 1 1 calc R
C2 C 0.2972(4) 1.0804(3) 0.1800(2) 0.0812(9) Uani 1 1 d .
H2A H 0.3527 1.1021 0.1237 0.097 Uiso 1 1 calc R
C3 C 0.1462(4) 1.1591(3) 0.2094(3) 0.0907(10) Uani 1 1 d .
H3A H 0.0981 1.2343 0.1733 0.109 Uiso 1 1 calc R
C4 C 0.0659(4) 1.1276(3) 0.2916(3) 0.0914(10) Uani 1 1 d .
H4A H -0.0375 1.1814 0.3116 0.110 Uiso 1 1 calc R
C5 C 0.1357(3) 1.0164(3) 0.3461(2) 0.0679(7) Uani 1 1 d .
H5A H 0.0791 0.9967 0.4026 0.082 Uiso 1 1 calc R
C6 C 0.2888(3) 0.9343(2) 0.31740(16) 0.0500(6) Uani 1 1 d .
C7 C 0.0258(3) 0.8098(2) 0.18839(18) 0.0587(6) Uani 1 1 d .
H7A H 0.0261 0.8845 0.2102 0.070 Uiso 1 1 calc R
C8 C -0.0871(3) 0.8303(3) 0.14693(18) 0.0592(6) Uani 1 1 d .
H8A H -0.1623 0.9171 0.1407 0.071 Uiso 1 1 calc R
C9 C -0.0853(3) 0.7189(2) 0.11515(16) 0.0514(6) Uani 1 1 d .
C10 C 0.0220(3) 0.5895(3) 0.12579(17) 0.0572(6) Uani 1 1 d .
H10A H 0.0198 0.5153 0.1046 0.069 Uiso 1 1 calc R
C11 C 0.1331(3) 0.5712(2) 0.16842(17) 0.0559(6) Uani 1 1 d .
H11A H 0.2052 0.4836 0.1770 0.067 Uiso 1 1 calc R
C12 C 0.1393(2) 0.6812(2) 0.19880(16) 0.0493(6) Uani 1 1 d .
C13 C 0.8587(3) 0.6256(3) 0.39698(18) 0.0639(7) Uani 1 1 d .
H13A H 0.8971 0.5325 0.3890 0.077 Uiso 1 1 calc R
C14 C 0.9352(3) 0.6746(4) 0.4332(2) 0.0750(8) Uani 1 1 d .
H14A H 1.0249 0.6146 0.4492 0.090 Uiso 1 1 calc R
C15 C 0.8801(4) 0.8102(4) 0.4457(2) 0.0798(9) Uani 1 1 d .
H15A H 0.9317 0.8425 0.4707 0.096 Uiso 1 1 calc R
C16 C 0.7484(4) 0.8997(3) 0.4214(2) 0.0792(9) Uani 1 1 d .
H16A H 0.7108 0.9924 0.4302 0.095 Uiso 1 1 calc R
C17 C 0.6720(3) 0.8516(3) 0.38403(19) 0.0674(7) Uani 1 1 d .
H17A H 0.5840 0.9127 0.3665 0.081 Uiso 1 1 calc R
C18 C 0.7248(3) 0.7136(3) 0.37230(16) 0.0540(6) Uani 1 1 d .
C19 C 0.4051(3) 0.5959(2) 0.21882(16) 0.0465(5) Uani 1 1 d .
C20 C 0.4858(3) 0.4981(2) 0.13963(16) 0.0495(6) Uani 1 1 d .
H20A H 0.5305 0.5412 0.0856 0.059 Uiso 1 1 calc R
H20B H 0.4125 0.4782 0.1227 0.059 Uiso 1 1 calc R
C21 C 0.6111(3) 0.3635(2) 0.16524(16) 0.0493(6) Uani 1 1 d .
C22 C 0.7353(3) 0.3940(2) 0.18081(19) 0.0598(7) Uani 1 1 d .
H22A H 0.8019 0.3165 0.2118 0.072 Uiso 1 1 calc R
H22B H 0.7953 0.4124 0.1215 0.072 Uiso 1 1 calc R
C23 C 0.6602(3) 0.5146(2) 0.23960(17) 0.0521(6) Uani 1 1 d .
C24 C 0.5133(2) 0.6052(2) 0.26214(16) 0.0477(5) Uani 1 1 d .
C25 C 0.5045(2) 0.6997(2) 0.32365(16) 0.0478(5) Uani 1 1 d .
C26 C 0.6485(3) 0.6607(2) 0.32984(17) 0.0525(6) Uani 1 1 d .
C27 C 0.3672(3) 0.8128(2) 0.37744(17) 0.0531(6) Uani 1 1 d .
H27A H 0.4004 0.8453 0.4203 0.064 Uiso 1 1 calc R
C28 C 0.3069(4) 0.6660(4) 0.5016(2) 0.0952(10) Uani 1 1 d .
H28A H 0.2273 0.6392 0.5349 0.143 Uiso 1 1 calc R
H28B H 0.3339 0.7020 0.5444 0.143 Uiso 1 1 calc R
H28C H 0.3937 0.5883 0.4724 0.143 Uiso 1 1 calc R
C29 C 0.2559(3) 0.6723(2) 0.24196(17) 0.0507(6) Uani 1 1 d .
H29A H 0.2209 0.7277 0.2925 0.061 Uiso 1 1 calc R
C30 C 0.5489(3) 0.2968(3) 0.25447(18) 0.0617(7) Uani 1 1 d .
C31 C 0.3366(4) 0.2642(4) 0.3480(2) 0.0954(10) Uani 1 1 d .
H31A H 0.2356 0.2841 0.3457 0.143 Uiso 1 1 calc R
H31B H 0.3321 0.3069 0.4006 0.143 Uiso 1 1 calc R
H31C H 0.3930 0.1674 0.3540 0.143 Uiso 1 1 calc R
C32 C 0.6791(3) 0.2598(3) 0.08980(19) 0.0626(7) Uani 1 1 d .
C33 C 0.6324(4) 0.1584(3) -0.01728(19) 0.0745(8) Uani 1 1 d .
H33A H 0.5479 0.1688 -0.0389 0.112 Uiso 1 1 calc R
H33B H 0.6756 0.0685 0.0100 0.112 Uiso 1 1 calc R
H33C H 0.7075 0.1717 -0.0689 0.112 Uiso 1 1 calc R

loop_
_atom_site_aniso_label
_atom_site_aniso_U_11
_atom_site_aniso_U_22
_atom_site_aniso_U_33
_atom_site_aniso_U_23
_atom_site_aniso_U_13
_atom_site_aniso_U_12
O1 0.0438(9) 0.0578(10) 0.0734(11) -0.0087(9) -0.0215(8) -0.0191(8)
O2 0.0580(10) 0.0748(11) 0.0565(10) 0.0012(9) -0.0148(8) -0.0305(9)
O3 0.130(2) 0.178(3) 0.121(2) 0.087(2) -0.0811(18) -0.085(2)
O4 0.0707(12) 0.0801(12) 0.0635(11) 0.0106(9) -0.0167(9) -0.0395(10)
O5 0.0815(17) 0.157(3) 0.214(3) -0.126(2) -0.0537(19) 0.0092(17)
O6 0.0732(12) 0.0810(13) 0.0744(12) -0.0275(10) -0.0215(10) -0.0258(10)
O7 0.0986(17) 0.0981(16) 0.135(2) -0.0301(15) -0.0681(15) -0.0305(13)
O8 0.0674(13) 0.0837(14) 0.1170(18) 0.0022(12) -0.0495(12) -0.0220(12)
N1 0.0579(14) 0.0728(15) 0.0681(15) -0.0003(12) -0.0265(11) -0.0273(13)
C1 0.0596(16) 0.0644(16) 0.0620(17) -0.0064(14) -0.0115(13) -0.0188(13)
C2 0.093(2) 0.080(2) 0.0657(19) 0.0063(16) -0.0156(17) -0.0373(19)
C3 0.081(2) 0.078(2) 0.094(2) 0.0152(18) -0.035(2) -0.0148(18)
C4 0.0609(19) 0.081(2) 0.103(3) 0.0054(19) -0.0232(18) -0.0057(16)
C5 0.0530(16) 0.0677(17) 0.0729(18) -0.0074(14) -0.0119(14) -0.0174(14)
C6 0.0499(14) 0.0510(13) 0.0532(14) -0.0098(11) -0.0146(11) -0.0211(12)
C7 0.0519(15) 0.0519(14) 0.0751(17) -0.0134(12) -0.0210(13) -0.0177(12)
C8 0.0504(14) 0.0512(14) 0.0747(17) -0.0035(12) -0.0239(13) -0.0148(12)
C9 0.0452(13) 0.0629(15) 0.0504(14) -0.0012(11) -0.0177(11) -0.0233(12)
C10 0.0562(15) 0.0560(15) 0.0677(16) -0.0105(12) -0.0213(13) -0.0246(13)
C11 0.0495(14) 0.0494(13) 0.0708(16) -0.0058(12) -0.0230(12) -0.0165(11)
C12 0.0426(13) 0.0555(14) 0.0519(14) -0.0066(11) -0.0128(11) -0.0202(11)
C13 0.0588(16) 0.0779(17) 0.0656(17) 0.0034(14) -0.0227(13) -0.0357(14)
C14 0.0698(18) 0.106(2) 0.0721(19) 0.0062(17) -0.0309(15) -0.0518(18)
C15 0.089(2) 0.122(3) 0.0649(18) -0.0054(18) -0.0223(16) -0.074(2)
C16 0.095(2) 0.084(2) 0.080(2) -0.0139(16) -0.0177(18) -0.0552(19)
C17 0.0659(17) 0.0694(18) 0.0771(19) -0.0083(14) -0.0235(14) -0.0322(14)
C18 0.0525(14) 0.0701(16) 0.0508(14) -0.0022(12) -0.0156(11) -0.0341(13)
C19 0.0482(14) 0.0443(12) 0.0505(13) -0.0019(10) -0.0178(11) -0.0192(11)
C20 0.0525(14) 0.0500(13) 0.0483(13) -0.0024(11) -0.0177(11) -0.0203(11)
C21 0.0496(13) 0.0467(13) 0.0524(14) -0.0047(11) -0.0176(11) -0.0171(11)
C22 0.0491(14) 0.0539(14) 0.0740(17) -0.0110(13) -0.0194(13) -0.0143(12)
C23 0.0477(14) 0.0519(14) 0.0626(15) -0.0070(12) -0.0204(12) -0.0204(12)
C24 0.0427(13) 0.0490(13) 0.0538(14) -0.0040(11) -0.0170(11) -0.0177(11)
C25 0.0445(13) 0.0514(13) 0.0520(14) -0.0055(11) -0.0167(11) -0.0200(11)
C26 0.0501(14) 0.0554(14) 0.0560(15) -0.0052(12) -0.0173(12) -0.0221(12)
C27 0.0512(14) 0.0591(15) 0.0541(14) -0.0085(12) -0.0154(12) -0.0241(12)
C28 0.095(2) 0.113(3) 0.071(2) 0.0290(19) -0.0276(18) -0.044(2)
C29 0.0467(14) 0.0530(13) 0.0554(14) -0.0093(11) -0.0169(11) -0.0186(11)
C30 0.0736(18) 0.0561(15) 0.0613(16) 0.0071(13) -0.0322(14) -0.0261(14)
C31 0.114(3) 0.107(2) 0.072(2) 0.0047(18) 0.0004(19) -0.070(2)
C32 0.0533(16) 0.0538(15) 0.0741(18) -0.0106(13) -0.0207(14) -0.0113(13)
C33 0.101(2) 0.0673(17) 0.0623(17) -0.0143(14) -0.0192(16) -0.0392(16)

loop_
_atom_type_symbol
_atom_type_description
_atom_type_scat_dispersion_real
_atom_type_scat_dispersion_imag
_atom_type_scat_source
C C 0.0033 0.0016 'International Tables Vol C Tables 4.2.6.8 and 6.1.1.4'
H H 0.0000 0.0000 'International Tables Vol C Tables 4.2.6.8 and 6.1.1.4'
N N 0.0061 0.0033 'International Tables Vol C Tables 4.2.6.8 and 6.1.1.4'
O O 0.0106 0.0060 'International Tables Vol C Tables 4.2.6.8 and 6.1.1.4'

loop_
_geom_angle_atom_site_label_1
_geom_angle_atom_site_label_2
_geom_angle_atom_site_label_3
_geom_angle
C23 O1 C26 106.42(17)
C28 O2 C27 114.1(2)
C30 O4 C31 117.8(2)
C32 O6 C33 118.8(2)
O7 N1 O8 122.4(2)
O7 N1 C9 119.2(2)
O8 N1 C9 118.3(2)
C6 C1 C2 120.9(3)
C6 C1 H1A 119.6
C2 C1 H1A 119.6
C3 C2 C1 120.2(3)
C3 C2 H2A 119.9
C1 C2 H2A 119.9
C4 C3 C2 119.7(3)
C4 C3 H3A 120.1
C2 C3 H3A 120.1
C3 C4 C5 120.8(3)
C3 C4 H4A 119.6
C5 C4 H4A 119.6
C4 C5 C6 120.6(3)
C4 C5 H5A 119.7
C6 C5 H5A 119.7
C1 C6 C5 117.8(2)
C1 C6 C27 121.1(2)
C5 C6 C27 121.0(2)
C8 C7 C12 122.2(2)
C8 C7 H7A 118.9
C12 C7 H7A 118.9
C9 C8 C7 118.0(2)
C9 C8 H8A 121.0
C7 C8 H8A 121.0
C8 C9 C10 122.1(2)
C8 C9 N1 119.3(2)
C10 C9 N1 118.6(2)
C9 C10 C11 118.8(2)
C9 C10 H10A 120.6
C11 C10 H10A 120.6
C10 C11 C12 121.2(2)
C10 C11 H11A 119.4
C12 C11 H11A 119.4
C11 C12 C7 117.6(2)
C11 C12 C29 125.1(2)
C7 C12 C29 117.3(2)
C14 C13 C18 120.8(3)
C14 C13 H13A 119.6
C18 C13 H13A 119.6
C15 C14 C13 120.3(3)
C15 C14 H14A 119.9
C13 C14 H14A 119.9
C14 C15 C16 120.2(3)
C14 C15 H15A 119.9
C16 C15 H15A 119.9
C15 C16 C17 119.9(3)
C15 C16 H16A 120.1
C17 C16 H16A 120.1
C16 C17 C18 120.8(3)
C16 C17 H17A 119.6
C18 C17 H17A 119.6
C17 C18 C13 118.0(2)
C17 C18 C26 121.7(2)
C13 C18 C26 120.1(2)
C29 C19 C24 124.0(2)
C29 C19 C20 124.3(2)
C24 C19 C20 111.53(19)
C19 C20 C21 112.49(18)
C19 C20 H20A 109.1
C21 C20 H20A 109.1
C19 C20 H20B 109.1
C21 C20 H20B 109.1
H20A C20 H20B 107.8
C32 C21 C30 106.39(19)
C32 C21 C22 109.6(2)
C30 C21 C22 108.7(2)
C32 C21 C20 112.15(19)
C30 C21 C20 111.24(19)
C22 C21 C20 108.77(18)
C23 C22 C21 107.51(19)
C23 C22 H22A 110.2
C21 C22 H22A 110.2
C23 C22 H22B 110.2
C21 C22 H22B 110.2
H22A C22 H22B 108.5
C24 C23 O1 111.4(2)
C24 C23 C22 130.1(2)
O1 C23 C22 118.5(2)
C23 C24 C25 105.91(19)
C23 C24 C19 119.1(2)
C25 C24 C19 134.8(2)
C26 C25 C24 106.1(2)
C26 C25 C27 124.5(2)
C24 C25 C27 129.20(19)
C25 C26 O1 110.13(19)
C25 C26 C18 136.1(2)
O1 C26 C18 113.7(2)
O2 C27 C25 112.11(19)
O2 C27 C6 107.44(18)
C25 C27 C6 114.42(19)
O2 C27 H27A 107.5
C25 C27 H27A 107.5
C6 C27 H27A 107.5
O2 C28 H28A 109.5
O2 C28 H28B 109.5
H28A C28 H28B 109.5
O2 C28 H28C 109.5
H28A C28 H28C 109.5
H28B C28 H28C 109.5
C19 C29 C12 129.0(2)
C19 C29 H29A 115.5
C12 C29 H29A 115.5
O3 C30 O4 123.0(3)
O3 C30 C21 123.9(3)
O4 C30 C21 113.1(2)
O4 C31 H31A 109.5
O4 C31 H31B 109.5
H31A C31 H31B 109.5
O4 C31 H31C 109.5
H31A C31 H31C 109.5
H31B C31 H31C 109.5
O5 C32 O6 122.6(3)
O5 C32 C21 123.3(3)
O6 C32 C21 114.0(2)
O6 C33 H33A 109.5
O6 C33 H33B 109.5
H33A C33 H33B 109.5
O6 C33 H33C 109.5
H33A C33 H33C 109.5
H33B C33 H33C 109.5

loop_
_geom_bond_atom_site_label_1
_geom_bond_atom_site_label_2
_geom_bond_distance
O1 C23 1.362(3)
O1 C26 1.384(3)
O2 C28 1.416(3)
O2 C27 1.426(3)
O3 C30 1.179(3)
O4 C30 1.305(3)
O4 C31 1.439(3)
O5 C32 1.177(3)
O6 C32 1.286(3)
O6 C33 1.440(3)
O7 N1 1.214(3)
O8 N1 1.217(3)
N1 C9 1.462(3)
C1 C6 1.378(3)
C1 C2 1.386(4)
C1 H1A 0.9300
C2 C3 1.359(4)
C2 H2A 0.9300
C3 C4 1.354(4)
C3 H3A 0.9300
C4 C5 1.380(4)
C4 H4A 0.9300
C5 C6 1.381(3)
C5 H5A 0.9300
C6 C27 1.519(3)
C7 C8 1.376(3)
C7 C12 1.389(3)
C7 H7A 0.9300
C8 C9 1.371(3)
C8 H8A 0.9300
C9 C10 1.372(3)
C10 C11 1.380(3)
C10 H10A 0.9300
C11 C12 1.388(3)
C11 H11A 0.9300
C12 C29 1.468(3)
C13 C14 1.379(4)
C13 C18 1.390(3)
C13 H13A 0.9300
C14 C15 1.358(4)
C14 H14A 0.9300
C15 C16 1.374(4)
C15 H15A 0.9300
C16 C17 1.381(4)
C16 H16A 0.9300
C17 C18 1.384(3)
C17 H17A 0.9300
C18 C26 1.466(3)
C19 C29 1.334(3)
C19 C24 1.476(3)
C19 C20 1.512(3)
C20 C21 1.542(3)
C20 H20A 0.9700
C20 H20B 0.9700
C21 C32 1.518(3)
C21 C30 1.527(3)
C21 C22 1.528(3)
C22 C23 1.479(3)
C22 H22A 0.9700
C22 H22B 0.9700
C23 C24 1.351(3)
C24 C25 1.450(3)
C25 C26 1.359(3)
C25 C27 1.503(3)
C27 H27A 0.9800
C28 H28A 0.9600
C28 H28B 0.9600
C28 H28C 0.9600
C29 H29A 0.9300
C31 H31A 0.9600
C31 H31B 0.9600
C31 H31C 0.9600
C33 H33A 0.9600
C33 H33B 0.9600
C33 H33C 0.9600

loop_
_geom_torsion_atom_site_label_1
_geom_torsion_atom_site_label_2
_geom_torsion_atom_site_label_3
_geom_torsion_atom_site_label_4
_geom_torsion
C6 C1 C2 C3 -0.1(5)
C1 C2 C3 C4 0.3(5)
C2 C3 C4 C5 0.1(5)
C3 C4 C5 C6 -0.6(5)
C2 C1 C6 C5 -0.4(4)
C2 C1 C6 C27 -178.8(2)
C4 C5 C6 C1 0.7(4)
C4 C5 C6 C27 179.2(3)
C12 C7 C8 C9 -0.1(4)
C7 C8 C9 C10 1.8(4)
C7 C8 C9 N1 -179.2(2)
O7 N1 C9 C8 173.3(2)
O8 N1 C9 C8 -8.0(4)
O7 N1 C9 C10 -7.6(4)
O8 N1 C9 C10 171.0(2)
C8 C9 C10 C11 -1.1(4)
N1 C9 C10 C11 179.9(2)
C9 C10 C11 C12 -1.2(4)
C10 C11 C12 C7 2.7(4)
C10 C11 C12 C29 -177.9(2)
C8 C7 C12 C11 -2.1(4)
C8 C7 C12 C29 178.5(2)
C18 C13 C14 C15 0.3(4)
C13 C14 C15 C16 -0.6(4)
C14 C15 C16 C17 -0.2(4)
C15 C16 C17 C18 1.3(4)
C16 C17 C18 C13 -1.6(4)
C16 C17 C18 C26 -177.9(2)
C14 C13 C18 C17 0.8(4)
C14 C13 C18 C26 177.2(2)
C29 C19 C20 C21 -139.4(2)
C24 C19 C20 C21 45.5(2)
C19 C20 C21 C32 173.4(2)
C19 C20 C21 C30 54.4(2)
C19 C20 C21 C22 -65.2(2)
C32 C21 C22 C23 168.50(19)
C30 C21 C22 C23 -75.6(2)
C20 C21 C22 C23 45.6(3)
C26 O1 C23 C24 -0.4(3)
C26 O1 C23 C22 179.8(2)
C21 C22 C23 C24 -13.6(4)
C21 C22 C23 O1 166.1(2)
O1 C23 C24 C25 -1.2(3)
C22 C23 C24 C25 178.5(2)
O1 C23 C24 C19 175.02(18)
C22 C23 C24 C19 -5.2(4)
C29 C19 C24 C23 174.0(2)
C20 C19 C24 C23 -10.9(3)
C29 C19 C24 C25 -11.1(4)
C20 C19 C24 C25 164.0(2)
C23 C24 C25 C26 2.4(3)
C19 C24 C25 C26 -173.0(2)
C23 C24 C25 C27 -173.4(2)
C19 C24 C25 C27 11.3(4)
C24 C25 C26 O1 -2.7(3)
C27 C25 C26 O1 173.3(2)
C24 C25 C26 C18 174.2(3)
C27 C25 C26 C18 -9.8(4)
C23 O1 C26 C25 2.0(2)
C23 O1 C26 C18 -175.66(19)
C17 C18 C26 C25 -28.9(4)
C13 C18 C26 C25 154.9(3)
C17 C18 C26 O1 147.8(2)
C13 C18 C26 O1 -28.3(3)
C28 O2 C27 C25 61.8(3)
C28 O2 C27 C6 -171.7(2)
C26 C25 C27 O2 -123.0(2)
C24 C25 C27 O2 52.0(3)
C26 C25 C27 C6 114.4(2)
C24 C25 C27 C6 -70.6(3)
C1 C6 C27 O2 -154.2(2)
C5 C6 C27 O2 27.4(3)
C1 C6 C27 C25 -29.0(3)
C5 C6 C27 C25 152.6(2)
C24 C19 C29 C12 174.0(2)
C20 C19 C29 C12 -0.4(4)
C11 C12 C29 C19 41.3(4)
C7 C12 C29 C19 -139.3(3)
C31 O4 C30 O3 4.3(4)
C31 O4 C30 C21 -176.1(2)
C32 C21 C30 O3 91.8(3)
C22 C21 C30 O3 -26.1(4)
C20 C21 C30 O3 -145.8(3)
C32 C21 C30 O4 -87.8(3)
C22 C21 C30 O4 154.3(2)
C20 C21 C30 O4 34.6(3)
C33 O6 C32 O5 0.8(5)
C33 O6 C32 C21 -176.8(2)
C30 C21 C32 O5 -94.8(4)
C22 C21 C32 O5 22.5(4)
C20 C21 C32 O5 143.4(3)
C30 C21 C32 O6 82.8(3)
C22 C21 C32 O6 -159.9(2)
C20 C21 C32 O6 -39.0(3)
